data_4102547
loop_
_publ_author_name
'Douglas B. Grotjahn'
'John E. Kraus'
'Hani Amouri'
'Marie-Noelle Rager'
'Andrew L. Cooksy'
'Amy J. Arita'
'Sara A. Cortes-Llamas'
'Arthur A. Mallari'
'Antonio G. DiPasquale'
'Curtis E. Moore'
'Louise M. Liable-Sands'
'James D. Golen'
'Lev N. Zakharov'
'Arnold L. Rheingold'

_publ_section_title
;
 Multimodal Study of Secondary Interactions in Cp*Ir Complexes of
 Imidazolylphosphines Bearing an NH Group
;
_journal_name_full 'Journal of the American Chemical Society'
_journal_page_first 7919
_journal_page_last 7934
_journal_paper_doi 10.1021/ja906712g
_journal_volume 132
_journal_year 2010
_chemical_formula_sum 'C19 H33 Cl Ir N2 P'
_chemical_formula_weight 548.09
_chemical_name_systematic
; 
 ? 
;
_space_group_IT_number 14
_symmetry_cell_setting monoclinic
_symmetry_space_group_name_Hall '-P 2ybc'
_symmetry_space_group_name_H-M 'P 1 21/c 1'
_atom_sites_solution_hydrogens geom
_atom_sites_solution_primary direct
_atom_sites_solution_secondary difmap
_audit_creation_method SHELXL-97
_cell_angle_alpha 90.00
_cell_angle_beta 110.995(2)
_cell_angle_gamma 90.00
_cell_formula_units_Z 4
_cell_length_a 8.0066(13)
_cell_length_b 26.544(5)
_cell_length_c 10.5213(18)
_cell_measurement_reflns_used 9780
_cell_measurement_temperature 100(2)
_cell_measurement_theta_max 25.60
_cell_measurement_theta_min 2.21
_cell_volume 2087.6(6)
_computing_cell_refinement 'Bruker SMART'
_computing_data_collection 'Bruker SMART'
_computing_data_reduction 'Bruker SAINT'
_computing_molecular_graphics 'Bruker SHELXTL'
_computing_publication_material 'Bruker SHELXTL'
_computing_structure_refinement 'SHELXL-97 (Sheldrick, 1997)'
_computing_structure_solution 'SHELXS-97 (Sheldrick, 1990)'
_diffrn_ambient_temperature 100(2)
_diffrn_measured_fraction_theta_full 0.993
_diffrn_measured_fraction_theta_max 0.989
_diffrn_measurement_device_type 'CCD area detector'
_diffrn_measurement_method 'phi and omega scans'
_diffrn_radiation_monochromator graphite
_diffrn_radiation_source 'fine-focus sealed tube'
_diffrn_radiation_type MoK\a
_diffrn_radiation_wavelength 0.71073
_diffrn_reflns_av_R_equivalents 0.0430
_diffrn_reflns_av_sigmaI/netI 0.0422
_diffrn_reflns_limit_h_max 9
_diffrn_reflns_limit_h_min -8
_diffrn_reflns_limit_k_max 29
_diffrn_reflns_limit_k_min -32
_diffrn_reflns_limit_l_max 9
_diffrn_reflns_limit_l_min -12
_diffrn_reflns_number 13191
_diffrn_reflns_theta_full 25.00
_diffrn_reflns_theta_max 25.62
_diffrn_reflns_theta_min 1.53
_exptl_absorpt_coefficient_mu 6.604
_exptl_absorpt_correction_T_max 0.3637
_exptl_absorpt_correction_T_min 0.1382
_exptl_absorpt_correction_type multi-scan
_exptl_absorpt_process_details SADABS
_exptl_crystal_colour yellow
_exptl_crystal_density_diffrn 1.744
_exptl_crystal_density_method 'not measured'
_exptl_crystal_description block
_exptl_crystal_F_000 1080
_exptl_crystal_size_max 0.50
_exptl_crystal_size_mid 0.33
_exptl_crystal_size_min 0.19
_refine_diff_density_max 2.146
_refine_diff_density_min -2.216
_refine_diff_density_rms 0.176
_refine_ls_extinction_method none
_refine_ls_goodness_of_fit_ref 1.132
_refine_ls_hydrogen_treatment mixed
_refine_ls_matrix_type full
_refine_ls_number_parameters 234
_refine_ls_number_reflns 3893
_refine_ls_number_restraints 2
_refine_ls_restrained_S_all 1.132
_refine_ls_R_factor_all 0.0333
_refine_ls_R_factor_gt 0.0312
_refine_ls_shift/su_max 0.045
_refine_ls_shift/su_mean 0.001
_refine_ls_structure_factor_coef Fsqd
_refine_ls_weighting_details 'calc w=1/[\s^2^(Fo^2^)+(0.0560P)^2^+0.0000P] where P=(Fo^2^+2Fc^2^)/3'
_refine_ls_weighting_scheme calc
_refine_ls_wR_factor_gt 0.0883
_refine_ls_wR_factor_ref 0.0904
_reflns_number_gt 3613
_reflns_number_total 3893
_reflns_threshold_expression >2sigma(I)
_cod_data_source_file ja906712g_si_006.cif
_cod_data_source_block grot245
_cod_database_code 4102547

loop_
_symmetry_equiv_pos_as_xyz
'x, y, z'
'-x, y+1/2, -z+1/2'
'-x, -y, -z'
'x, -y-1/2, z-1/2'

loop_
_atom_site_label
_atom_site_type_symbol
_atom_site_fract_x
_atom_site_fract_y
_atom_site_fract_z
_atom_site_U_iso_or_equiv
_atom_site_adp_type
_atom_site_occupancy
_atom_site_symmetry_multiplicity
_atom_site_calc_flag
_atom_site_refinement_flags
Ir1 Ir 0.19320(2) 0.381913(6) 0.229918(15) 0.01208(10) Uani 1 1 d D
H1 H 0.200(8) 0.3244(11) 0.175(6) 0.058(19) Uiso 1 1 d D
Cl1 Cl 0.51494(16) 0.37634(4) 0.31538(11) 0.0179(3) Uani 1 1 d .
P1 P 0.18333(15) 0.33718(4) 0.41036(10) 0.0123(2) Uani 1 1 d .
N1 N 0.3442(5) 0.24946(12) 0.5484(3) 0.0146(7) Uani 1 1 d .
N2 N 0.3557(5) 0.25435(13) 0.3414(3) 0.0133(7) Uani 1 1 d D
H2 H 0.330(6) 0.2649(17) 0.2552(17) 0.015(12) Uiso 1 1 d D
C1 C 0.0526(6) 0.41168(18) 0.0207(4) 0.0208(10) Uani 1 1 d .
C2 C 0.1951(6) 0.44437(18) 0.0869(5) 0.0234(10) Uani 1 1 d .
C3 C 0.1647(7) 0.46639(18) 0.2047(5) 0.0222(10) Uani 1 1 d .
C4 C 0.0019(6) 0.44696(16) 0.2071(4) 0.0168(9) Uani 1 1 d .
C5 C -0.0654(6) 0.41038(16) 0.0983(4) 0.0165(9) Uani 1 1 d .
C6 C 0.0270(9) 0.38231(18) -0.1067(5) 0.0319(15) Uani 1 1 d .
H6A H -0.0300 0.4038 -0.1862 0.048 Uiso 1 1 calc R
H6B H -0.0492 0.3530 -0.1106 0.048 Uiso 1 1 calc R
H6C H 0.1435 0.3709 -0.1064 0.048 Uiso 1 1 calc R
C7 C 0.3486(7) 0.4573(2) 0.0449(5) 0.0365(13) Uani 1 1 d .
H7A H 0.3363 0.4921 0.0119 0.055 Uiso 1 1 calc R
H7B H 0.3502 0.4345 -0.0280 0.055 Uiso 1 1 calc R
H7C H 0.4606 0.4538 0.1230 0.055 Uiso 1 1 calc R
C8 C 0.2821(7) 0.5058(2) 0.2955(6) 0.0365(13) Uani 1 1 d .
H8A H 0.2755 0.5368 0.2434 0.055 Uiso 1 1 calc R
H8B H 0.4059 0.4938 0.3313 0.055 Uiso 1 1 calc R
H8C H 0.2415 0.5127 0.3714 0.055 Uiso 1 1 calc R
C9 C -0.1011(7) 0.46440(17) 0.2949(4) 0.0218(10) Uani 1 1 d .
H9A H -0.1856 0.4909 0.2472 0.033 Uiso 1 1 calc R
H9B H -0.0175 0.4777 0.3811 0.033 Uiso 1 1 calc R
H9C H -0.1670 0.4359 0.3132 0.033 Uiso 1 1 calc R
C10 C -0.2445(7) 0.38542(15) 0.0530(5) 0.0210(11) Uani 1 1 d .
H10A H -0.3323 0.4066 -0.0147 0.031 Uiso 1 1 calc R
H10B H -0.2813 0.3806 0.1316 0.031 Uiso 1 1 calc R
H10C H -0.2373 0.3526 0.0126 0.031 Uiso 1 1 calc R
C11 C 0.3004(5) 0.27709(15) 0.4355(4) 0.0123(8) Uani 1 1 d .
C12 C 0.4281(6) 0.20783(16) 0.5234(4) 0.0159(9) Uani 1 1 d .
H12A H 0.4736 0.1809 0.5855 0.019 Uiso 1 1 calc R
C13 C 0.4371(6) 0.21052(16) 0.3960(4) 0.0157(9) Uani 1 1 d .
H13A H 0.4896 0.1866 0.3544 0.019 Uiso 1 1 calc R
C14 C -0.0455(6) 0.31835(16) 0.3965(4) 0.0159(9) Uani 1 1 d .
H14A H -0.1232 0.3489 0.3677 0.019 Uiso 1 1 calc R
C15 C -0.1184(6) 0.27898(18) 0.2840(4) 0.0204(10) Uani 1 1 d .
H15A H -0.2467 0.2743 0.2639 0.031 Uiso 1 1 calc R
H15B H -0.0559 0.2469 0.3142 0.031 Uiso 1 1 calc R
H15C H -0.0991 0.2905 0.2018 0.031 Uiso 1 1 calc R
C16 C -0.0633(7) 0.2988(2) 0.5299(5) 0.0269(11) Uani 1 1 d .
H16A H -0.1870 0.2882 0.5116 0.040 Uiso 1 1 calc R
H16B H -0.0316 0.3258 0.5979 0.040 Uiso 1 1 calc R
H16C H 0.0172 0.2701 0.5644 0.040 Uiso 1 1 calc R
C17 C 0.2857(6) 0.36332(18) 0.5834(4) 0.0189(9) Uani 1 1 d .
H17A H 0.2640 0.3385 0.6473 0.023 Uiso 1 1 calc R
C18 C 0.1947(9) 0.41269(18) 0.5981(5) 0.0358(14) Uani 1 1 d .
H18A H 0.2368 0.4226 0.6941 0.054 Uiso 1 1 calc R
H18B H 0.0648 0.4078 0.5647 0.054 Uiso 1 1 calc R
H18C H 0.2244 0.4392 0.5448 0.054 Uiso 1 1 calc R
C19 C 0.4885(8) 0.37007(19) 0.6279(5) 0.0251(11) Uani 1 1 d .
H19A H 0.5362 0.3819 0.7223 0.038 Uiso 1 1 calc R
H19B H 0.5152 0.3948 0.5687 0.038 Uiso 1 1 calc R
H19C H 0.5438 0.3378 0.6210 0.038 Uiso 1 1 calc R

loop_
_atom_site_aniso_label
_atom_site_aniso_U_11
_atom_site_aniso_U_22
_atom_site_aniso_U_33
_atom_site_aniso_U_23
_atom_site_aniso_U_13
_atom_site_aniso_U_12
Ir1 0.01257(15) 0.01541(14) 0.00810(14) 0.00266(5) 0.00350(10) 0.00066(5)
Cl1 0.0129(6) 0.0277(6) 0.0126(6) 0.0033(4) 0.0039(5) 0.0024(4)
P1 0.0150(6) 0.0149(5) 0.0073(5) 0.0009(4) 0.0045(4) 0.0010(4)
N1 0.0153(17) 0.0154(18) 0.0120(16) 0.0036(14) 0.0034(14) 0.0015(14)
N2 0.0171(19) 0.0156(18) 0.0057(16) 0.0016(13) 0.0022(15) 0.0005(15)
C1 0.019(2) 0.033(3) 0.012(2) 0.0129(19) 0.0071(18) 0.017(2)
C2 0.019(2) 0.028(3) 0.022(2) 0.019(2) 0.007(2) 0.006(2)
C3 0.017(2) 0.015(2) 0.030(2) 0.009(2) 0.003(2) 0.0004(18)
C4 0.019(2) 0.016(2) 0.014(2) 0.0031(17) 0.0030(18) 0.0055(17)
C5 0.020(2) 0.017(2) 0.011(2) 0.0039(16) 0.0040(18) 0.0009(18)
C6 0.039(4) 0.048(4) 0.008(3) 0.0041(19) 0.008(3) 0.019(2)
C7 0.025(3) 0.048(3) 0.039(3) 0.026(3) 0.014(2) 0.004(2)
C8 0.029(3) 0.020(3) 0.043(3) 0.000(2) -0.007(3) -0.008(2)
C9 0.028(3) 0.020(2) 0.015(2) -0.0036(18) 0.005(2) 0.005(2)
C10 0.023(3) 0.021(3) 0.016(3) 0.0007(17) 0.003(2) 0.0030(18)
C11 0.010(2) 0.018(2) 0.0078(19) -0.0006(16) 0.0021(16) -0.0021(16)
C12 0.020(2) 0.015(2) 0.011(2) -0.0001(16) 0.0035(18) 0.0001(18)
C13 0.020(2) 0.016(2) 0.010(2) -0.0025(16) 0.0040(18) 0.0014(18)
C14 0.016(2) 0.020(2) 0.013(2) 0.0065(17) 0.0075(18) 0.0027(18)
C15 0.016(2) 0.020(2) 0.024(2) 0.0030(19) 0.0057(19) -0.0001(19)
C16 0.024(3) 0.043(3) 0.019(2) 0.008(2) 0.015(2) -0.002(2)
C17 0.028(3) 0.019(2) 0.011(2) -0.0024(18) 0.0074(19) 0.003(2)
C18 0.069(4) 0.019(2) 0.016(2) -0.004(2) 0.011(3) 0.012(3)
C19 0.034(3) 0.024(2) 0.013(2) -0.004(2) 0.004(2) -0.012(2)

loop_
_atom_type_symbol
_atom_type_description
_atom_type_scat_dispersion_real
_atom_type_scat_dispersion_imag
_atom_type_scat_source
C C 0.0033 0.0016 'International Tables Vol C Tables 4.2.6.8 and 6.1.1.4'
H H 0.0000 0.0000 'International Tables Vol C Tables 4.2.6.8 and 6.1.1.4'
N N 0.0061 0.0033 'International Tables Vol C Tables 4.2.6.8 and 6.1.1.4'
P P 0.1023 0.0942 'International Tables Vol C Tables 4.2.6.8 and 6.1.1.4'
Cl Cl 0.1484 0.1585 'International Tables Vol C Tables 4.2.6.8 and 6.1.1.4'
Ir Ir -1.4442 7.9887 'International Tables Vol C Tables 4.2.6.8 and 6.1.1.4'

loop_
_geom_angle_atom_site_label_1
_geom_angle_atom_site_label_2
_geom_angle_atom_site_label_3
_geom_angle
H1 Ir1 C5 104(2)
H1 Ir1 C1 93(2)
C5 Ir1 C1 38.54(15)
H1 Ir1 C2 116(2)
C5 Ir1 C2 63.21(16)
C1 Ir1 C2 36.61(17)
H1 Ir1 C3 154(2)
C5 Ir1 C3 63.06(17)
C1 Ir1 C3 62.48(18)
C2 Ir1 C3 38.04(17)
H1 Ir1 C4 141(2)
C5 Ir1 C4 38.08(16)
C1 Ir1 C4 62.67(15)
C2 Ir1 C4 62.07(16)
C3 Ir1 C4 36.33(16)
H1 Ir1 P1 80(2)
C5 Ir1 P1 113.90(12)
C1 Ir1 P1 149.02(13)
C2 Ir1 P1 163.91(13)
C3 Ir1 P1 125.89(13)
C4 Ir1 P1 105.28(11)
H1 Ir1 Cl1 85(2)
C5 Ir1 Cl1 155.00(11)
C1 Ir1 Cl1 119.01(12)
C2 Ir1 Cl1 91.86(12)
C3 Ir1 Cl1 98.88(13)
C4 Ir1 Cl1 132.75(12)
P1 Ir1 Cl1 90.50(4)
H1 Ir1 H1 0(5)
C5 Ir1 H1 104(2)
C1 Ir1 H1 93(2)
C2 Ir1 H1 116(2)
C3 Ir1 H1 154(2)
C4 Ir1 H1 141(2)
P1 Ir1 H1 80(2)
Cl1 Ir1 H1 85(2)
C11 P1 C17 99.4(2)
C11 P1 C14 102.59(19)
C17 P1 C14 104.9(2)
C11 P1 Ir1 114.22(13)
C17 P1 Ir1 119.60(16)
C14 P1 Ir1 113.93(13)
C11 N1 C12 105.3(3)
C13 N2 C11 107.7(3)
C13 N2 H2 127(3)
C11 N2 H2 125(3)
C2 C1 C5 108.2(4)
C2 C1 C6 126.2(4)
C5 C1 C6 125.6(5)
C2 C1 Ir1 72.3(2)
C5 C1 Ir1 68.7(2)
C6 C1 Ir1 123.9(3)
C1 C2 C3 108.3(4)
C1 C2 C7 127.3(5)
C3 C2 C7 124.3(5)
C1 C2 Ir1 71.1(2)
C3 C2 Ir1 71.6(2)
C7 C2 Ir1 125.1(3)
C4 C3 C2 107.7(4)
C4 C3 C8 128.0(5)
C2 C3 C8 124.1(5)
C4 C3 Ir1 72.0(3)
C2 C3 Ir1 70.3(3)
C8 C3 Ir1 127.1(4)
C3 C4 C5 108.4(4)
C3 C4 C9 127.4(4)
C5 C4 C9 123.8(4)
C3 C4 Ir1 71.7(3)
C5 C4 Ir1 67.6(2)
C9 C4 Ir1 131.6(3)
C4 C5 C1 107.1(4)
C4 C5 C10 126.3(4)
C1 C5 C10 125.1(4)
C4 C5 Ir1 74.3(2)
C1 C5 Ir1 72.7(2)
C10 C5 Ir1 129.4(3)
C1 C6 H6A 109.5
C1 C6 H6B 109.5
H6A C6 H6B 109.5
C1 C6 H6C 109.5
H6A C6 H6C 109.5
H6B C6 H6C 109.5
C2 C7 H7A 109.5
C2 C7 H7B 109.5
H7A C7 H7B 109.5
C2 C7 H7C 109.5
H7A C7 H7C 109.5
H7B C7 H7C 109.5
C3 C8 H8A 109.5
C3 C8 H8B 109.5
H8A C8 H8B 109.5
C3 C8 H8C 109.5
H8A C8 H8C 109.5
H8B C8 H8C 109.5
C4 C9 H9A 109.5
C4 C9 H9B 109.5
H9A C9 H9B 109.5
C4 C9 H9C 109.5
H9A C9 H9C 109.5
H9B C9 H9C 109.5
C5 C10 H10A 109.5
C5 C10 H10B 109.5
H10A C10 H10B 109.5
C5 C10 H10C 109.5
H10A C10 H10C 109.5
H10B C10 H10C 109.5
N1 C11 N2 110.7(4)
N1 C11 P1 124.7(3)
N2 C11 P1 124.6(3)
N1 C12 C13 110.4(4)
N1 C12 H12A 124.8
C13 C12 H12A 124.8
N2 C13 C12 105.9(4)
N2 C13 H13A 127.1
C12 C13 H13A 127.1
C15 C14 C16 109.8(4)
C15 C14 P1 109.7(3)
C16 C14 P1 115.3(3)
C15 C14 H14A 107.2
C16 C14 H14A 107.2
P1 C14 H14A 107.2
C14 C15 H15A 109.5
C14 C15 H15B 109.5
H15A C15 H15B 109.5
C14 C15 H15C 109.5
H15A C15 H15C 109.5
H15B C15 H15C 109.5
C14 C16 H16A 109.5
C14 C16 H16B 109.5
H16A C16 H16B 109.5
C14 C16 H16C 109.5
H16A C16 H16C 109.5
H16B C16 H16C 109.5
C19 C17 C18 111.0(4)
C19 C17 P1 113.2(3)
C18 C17 P1 111.2(3)
C19 C17 H17A 107.0
C18 C17 H17A 107.0
P1 C17 H17A 107.0
C17 C18 H18A 109.5
C17 C18 H18B 109.5
H18A C18 H18B 109.5
C17 C18 H18C 109.5
H18A C18 H18C 109.5
H18B C18 H18C 109.5
C17 C19 H19A 109.5
C17 C19 H19B 109.5
H19A C19 H19B 109.5
C17 C19 H19C 109.5
H19A C19 H19C 109.5
H19B C19 H19C 109.5

loop_
_geom_bond_atom_site_label_1
_geom_bond_atom_site_label_2
_geom_bond_distance
Ir1 H1 1.64(2)
Ir1 C5 2.173(4)
Ir1 C1 2.227(4)
Ir1 C2 2.243(4)
Ir1 C3 2.260(5)
Ir1 C4 2.263(4)
Ir1 P1 2.2645(11)
Ir1 Cl1 2.4097(13)
Ir1 H1 1.64(2)
P1 C11 1.821(4)
P1 C17 1.843(4)
P1 C14 1.853(4)
N1 C11 1.332(5)
N1 C12 1.367(5)
N2 C13 1.357(5)
N2 C11 1.362(5)
N2 H2 0.8999(11)
C1 C2 1.404(7)
C1 C5 1.453(6)
C1 C6 1.500(6)
C2 C3 1.467(7)
C2 C7 1.488(6)
C3 C4 1.410(6)
C3 C8 1.500(7)
C4 C5 1.450(6)
C4 C9 1.515(6)
C5 C10 1.494(7)
C6 H6A 0.9800
C6 H6B 0.9800
C6 H6C 0.9800
C7 H7A 0.9800
C7 H7B 0.9800
C7 H7C 0.9800
C8 H8A 0.9800
C8 H8B 0.9800
C8 H8C 0.9800
C9 H9A 0.9800
C9 H9B 0.9800
C9 H9C 0.9800
C10 H10A 0.9800
C10 H10B 0.9800
C10 H10C 0.9800
C12 C13 1.370(6)
C12 H12A 0.9500
C13 H13A 0.9500
C14 C15 1.529(6)
C14 C16 1.550(5)
C14 H14A 1.0000
C15 H15A 0.9800
C15 H15B 0.9800
C15 H15C 0.9800
C16 H16A 0.9800
C16 H16B 0.9800
C16 H16C 0.9800
C17 C19 1.530(7)
C17 C18 1.534(6)
C17 H17A 1.0000
C18 H18A 0.9800
C18 H18B 0.9800
C18 H18C 0.9800
C19 H19A 0.9800
C19 H19B 0.9800
C19 H19C 0.9800
